data_4032582
loop_
_publ_author_name
'Seo, Min-Seob'
'Sun, Daeyoung'
'Kim, Hyunwoo'

_publ_section_title
;
 Stereoselective Chiral Recognition of Amino Alcohols with
 2,2'-Dihydroxybenzil.
;
_journal_name_full 'The Journal of organic chemistry'
_journal_paper_doi 10.1021/acs.joc.7b00600
_journal_year 2017
_chemical_absolute_configuration ad
_chemical_formula_moiety 'C24 H32 N2 O4'
_chemical_formula_sum 'C24 H32 N2 O4'
_chemical_formula_weight 412.52
_chemical_name_systematic
; 
 ? 
;
_space_group_crystal_system orthorhombic
_space_group_IT_number 19
_space_group_name_Hall 'P 2ac 2ab'
_space_group_name_H-M_alt 'P 21 21 21'
_symmetry_space_group_name_Hall 'P 2ac 2ab'
_symmetry_space_group_name_H-M 'P 21 21 21'
_atom_sites_solution_hydrogens mixed
_audit_creation_method SHELXL-2013
_cell_angle_alpha 90
_cell_angle_beta 90
_cell_angle_gamma 90
_cell_formula_units_Z 8
_cell_length_a 10.3646(6)
_cell_length_b 18.3605(10)
_cell_length_c 25.0181(15)
_cell_measurement_reflns_used 9859
_cell_measurement_temperature 147(2)
_cell_measurement_theta_max 66.29
_cell_measurement_theta_min 4.28
_cell_volume 4760.9(5)
_computing_cell_refinement APEX2
_computing_data_collection 'APEX2 (Bruker, 2007)'
_computing_data_reduction 'SAINT (Bruker, 2007)'
_computing_molecular_graphics 'PLATON (Spek, 2009)'
_computing_publication_material 'SHELXTL (Sheldrick, 2008)'
_computing_structure_refinement 'SHELXL-2013 (Sheldrick, 2013)'
_computing_structure_solution 'SHELXS-97 (Sheldrick, 2008)'
_diffrn_ambient_temperature 147(2)
_diffrn_measured_fraction_theta_full 0.959
_diffrn_measured_fraction_theta_max 0.981
_diffrn_measurement_device_type 'Bruker Kappa APEX-DUO CCD'
_diffrn_measurement_method '\f and \w scans'
_diffrn_radiation_type CuK\a
_diffrn_radiation_wavelength 1.54178
_diffrn_reflns_av_R_equivalents 0.0239
_diffrn_reflns_av_unetI/netI 0.0204
_diffrn_reflns_Laue_measured_fraction_full 0.959
_diffrn_reflns_Laue_measured_fraction_max 0.981
_diffrn_reflns_limit_h_max 12
_diffrn_reflns_limit_h_min -12
_diffrn_reflns_limit_k_max 21
_diffrn_reflns_limit_k_min -15
_diffrn_reflns_limit_l_max 29
_diffrn_reflns_limit_l_min -29
_diffrn_reflns_number 30951
_diffrn_reflns_point_group_measured_fraction_full 0.951
_diffrn_reflns_point_group_measured_fraction_max 0.974
_diffrn_reflns_theta_full 67.679
_diffrn_reflns_theta_max 66.667
_diffrn_reflns_theta_min 2.985
_diffrn_source 'Bruker ImuS with multi-layer optics'
_exptl_absorpt_coefficient_mu 0.629
_exptl_absorpt_correction_T_max 0.7528
_exptl_absorpt_correction_T_min 0.7049
_exptl_absorpt_correction_type multi-scan
_exptl_absorpt_process_details 'SADABS (Sheldrick, 1996)'
_exptl_crystal_colour yellow
_exptl_crystal_density_diffrn 1.151
_exptl_crystal_description Block
_exptl_crystal_F_000 1776
_exptl_crystal_size_max 0.220
_exptl_crystal_size_mid 0.190
_exptl_crystal_size_min 0.130
_refine_diff_density_max 0.161
_refine_diff_density_min -0.152
_refine_diff_density_rms 0.031
_refine_ls_abs_structure_details
; 
 Flack x determined using 3510 quotients [(I+)-(I-)]/[(I+)+(I-)] 
 (Parsons and Flack (2004), Acta Cryst. A60, s61). 
;
_refine_ls_abs_structure_Flack 0.01(3)
_refine_ls_extinction_method none
_refine_ls_goodness_of_fit_ref 1.046
_refine_ls_hydrogen_treatment mixed
_refine_ls_matrix_type full
_refine_ls_number_parameters 581
_refine_ls_number_reflns 8192
_refine_ls_number_restraints 0
_refine_ls_restrained_S_all 1.046
_refine_ls_R_factor_all 0.0294
_refine_ls_R_factor_gt 0.0290
_refine_ls_shift/su_max 0.000
_refine_ls_shift/su_mean 0.000
_refine_ls_structure_factor_coef Fsqd
_refine_ls_weighting_details 'w=1/[\s^2^(Fo^2^)+(0.0440P)^2^+0.5707P] where P=(Fo^2^+2Fc^2^)/3'
_refine_ls_weighting_scheme calc
_refine_ls_wR_factor_gt 0.0755
_refine_ls_wR_factor_ref 0.0760
_reflns_Friedel_coverage 0.778
_reflns_Friedel_fraction_full 0.941
_reflns_Friedel_fraction_max 0.964
_reflns_number_gt 8068
_reflns_number_total 8192
_reflns_threshold_expression 'I > 2\s(I)'
_cod_data_source_file jo7b00600_si_002.cif
_cod_data_source_block d13208
_cod_database_code 4032582
_shelx_space_group_comment
; 
The symmetry employed for this shelxl refinement is uniquely defined 
by the following loop, which should always be used as a source of 
symmetry information in preference to the above space-group names. 
They are only intended as comments. 
;
_shelx_estimated_absorpt_t_min 0.874
_shelx_estimated_absorpt_t_max 0.923
_shelxl_version_number 2013-3

loop_
_space_group_symop_operation_xyz
'x, y, z'
'x+1/2, -y+1/2, -z'
'-x, y+1/2, -z+1/2'
'-x+1/2, -y, z+1/2'

loop_
_atom_site_label
_atom_site_type_symbol
_atom_site_fract_x
_atom_site_fract_y
_atom_site_fract_z
_atom_site_U_iso_or_equiv
_atom_site_adp_type
_atom_site_occupancy
_atom_site_site_symmetry_order
_atom_site_calc_flag
_atom_site_refinement_flags_posn
_atom_site_refinement_flags_adp
O1A O 1.22915(14) 0.48789(9) 0.50649(6) 0.0491(3) Uani 1 1 d . .
O2A O 0.69188(12) 0.35990(7) 0.34858(5) 0.0370(3) Uani 1 1 d . .
O3A O 0.90746(15) 0.59672(8) 0.50894(7) 0.0503(4) Uani 1 1 d . .
O4A O 0.75639(15) 0.58614(8) 0.41749(6) 0.0454(3) Uani 1 1 d . .
N1A N 0.99034(14) 0.44970(8) 0.49932(6) 0.0336(3) Uani 1 1 d . .
N2A N 0.86722(14) 0.44876(7) 0.37857(6) 0.0319(3) Uani 1 1 d . .
C1A C 1.01381(16) 0.42105(9) 0.45355(7) 0.0300(3) Uani 1 1 d . .
C2A C 0.90801(16) 0.40285(9) 0.41357(7) 0.0297(3) Uani 1 1 d . .
C3A C 1.14827(17) 0.40743(10) 0.43808(7) 0.0334(4) Uani 1 1 d . .
C4A C 1.24963(18) 0.44324(11) 0.46432(7) 0.0378(4) Uani 1 1 d . .
C5A C 1.37613(19) 0.43303(13) 0.44684(9) 0.0491(5) Uani 1 1 d . .
H5AA H 1.4443 0.4602 0.4626 0.059 Uiso 1 1 calc R U
C6A C 1.4024(2) 0.38379(14) 0.40690(9) 0.0558(6) Uani 1 1 d . .
H6AA H 1.4892 0.3762 0.3960 0.067 Uiso 1 1 calc R U
C7A C 1.3045(2) 0.34520(14) 0.38236(9) 0.0533(5) Uani 1 1 d . .
H7AA H 1.3238 0.3099 0.3558 0.064 Uiso 1 1 calc R U
C8A C 1.1781(2) 0.35861(11) 0.39690(8) 0.0429(4) Uani 1 1 d . .
H8AA H 1.1103 0.3343 0.3786 0.052 Uiso 1 1 calc R U
C9A C 0.84914(17) 0.33023(9) 0.41617(7) 0.0313(4) Uani 1 1 d . .
C10A C 0.74222(17) 0.31222(9) 0.38400(7) 0.0332(4) Uani 1 1 d . .
C11A C 0.6864(2) 0.24335(10) 0.38801(9) 0.0432(4) Uani 1 1 d . .
H11A H 0.6128 0.2317 0.3670 0.052 Uiso 1 1 calc R U
C12A C 0.7372(2) 0.19225(11) 0.42205(9) 0.0511(5) Uani 1 1 d . .
H12A H 0.6986 0.1454 0.4243 0.061 Uiso 1 1 calc R U
C13A C 0.8436(2) 0.20820(11) 0.45296(10) 0.0516(5) Uani 1 1 d . .
H13A H 0.8788 0.1722 0.4760 0.062 Uiso 1 1 calc R U
C14A C 0.8989(2) 0.27644(10) 0.45037(8) 0.0412(4) Uani 1 1 d . .
H14A H 0.9717 0.2872 0.4720 0.049 Uiso 1 1 calc R U
C15A C 0.85920(18) 0.46660(10) 0.51673(7) 0.0359(4) Uani 1 1 d . .
H15A H 0.8024 0.4708 0.4846 0.043 Uiso 1 1 calc R U
C16A C 0.86593(19) 0.54034(11) 0.54427(8) 0.0436(4) Uani 1 1 d . .
H16A H 0.7796 0.5528 0.5586 0.052 Uiso 1 1 calc R U
H16B H 0.9264 0.5373 0.5748 0.052 Uiso 1 1 calc R U
C17A C 0.80722(19) 0.40496(12) 0.55309(8) 0.0446(4) Uani 1 1 d . .
H17A H 0.8228 0.3581 0.5338 0.053 Uiso 1 1 calc R U
C18A C 0.8759(2) 0.39912(16) 0.60632(9) 0.0620(6) Uani 1 1 d . .
H18A H 0.8508 0.3536 0.6240 0.093 Uiso 1 1 calc R U
H18B H 0.8518 0.4406 0.6289 0.093 Uiso 1 1 calc R U
H18C H 0.9693 0.3994 0.6005 0.093 Uiso 1 1 calc R U
C19A C 0.6618(2) 0.41144(19) 0.56086(12) 0.0757(9) Uani 1 1 d . .
H19A H 0.6296 0.3681 0.5795 0.114 Uiso 1 1 calc R U
H19B H 0.6196 0.4155 0.5259 0.114 Uiso 1 1 calc R U
H19C H 0.6426 0.4549 0.5822 0.114 Uiso 1 1 calc R U
C20A C 0.92422(18) 0.52122(9) 0.37179(8) 0.0372(4) Uani 1 1 d . .
H20A H 0.9767 0.5333 0.4041 0.045 Uiso 1 1 calc R U
C21A C 0.81534(19) 0.57621(10) 0.36649(8) 0.0400(4) Uani 1 1 d . .
H21A H 0.8498 0.6232 0.3533 0.048 Uiso 1 1 calc R U
H21B H 0.7507 0.5584 0.3405 0.048 Uiso 1 1 calc R U
C22A C 1.0133(2) 0.51920(11) 0.32242(10) 0.0511(5) Uani 1 1 d . .
H22A H 1.0715 0.4762 0.3268 0.061 Uiso 1 1 calc R U
C23A C 0.9402(3) 0.50852(12) 0.26994(9) 0.0611(7) Uani 1 1 d . .
H23A H 1.0019 0.5053 0.2403 0.092 Uiso 1 1 calc R U
H23B H 0.8823 0.5499 0.2641 0.092 Uiso 1 1 calc R U
H23C H 0.8896 0.4635 0.2718 0.092 Uiso 1 1 calc R U
C24A C 1.0992(3) 0.58632(15) 0.31967(13) 0.0749(8) Uani 1 1 d . .
H24A H 1.1588 0.5817 0.2895 0.112 Uiso 1 1 calc R U
H24B H 1.1484 0.5907 0.3529 0.112 Uiso 1 1 calc R U
H24C H 1.0455 0.6298 0.3148 0.112 Uiso 1 1 calc R U
O1B O 0.29993(12) 0.16050(7) 0.25562(5) 0.0372(3) Uani 1 1 d . .
O2B O 0.3124(2) 0.51698(8) 0.13063(6) 0.0620(5) Uani 1 1 d . .
O3B O 0.44656(14) 0.18623(8) 0.08914(6) 0.0420(3) Uani 1 1 d . .
O4B O 0.39670(15) 0.31536(9) 0.04223(6) 0.0515(4) Uani 1 1 d . .
N1B N 0.39831(13) 0.25227(7) 0.19127(6) 0.0287(3) Uani 1 1 d . .
N2B N 0.24861(14) 0.38196(7) 0.12491(6) 0.0329(3) Uani 1 1 d . .
C1B C 0.30241(16) 0.29557(8) 0.19763(6) 0.0272(3) Uani 1 1 d . .
C2B C 0.29475(16) 0.37073(9) 0.17169(7) 0.0303(3) Uani 1 1 d . .
C3B C 0.19669(16) 0.27405(8) 0.23343(6) 0.0267(3) Uani 1 1 d . .
C4B C 0.20104(16) 0.20729(8) 0.26154(6) 0.0281(3) Uani 1 1 d . .
C5B C 0.10168(17) 0.18850(9) 0.29639(7) 0.0321(3) Uani 1 1 d . .
H5BA H 0.1050 0.1435 0.3151 0.039 Uiso 1 1 calc R U
C6B C -0.00098(18) 0.23460(10) 0.30393(7) 0.0353(4) Uani 1 1 d . .
H6BA H -0.0686 0.2211 0.3275 0.042 Uiso 1 1 calc R U
C7B C -0.00667(17) 0.30102(10) 0.27727(7) 0.0358(4) Uani 1 1 d . .
H7BA H -0.0774 0.3330 0.2829 0.043 Uiso 1 1 calc R U
C8B C 0.09097(17) 0.32016(9) 0.24260(7) 0.0324(4) Uani 1 1 d . .
H8BA H 0.0866 0.3656 0.2245 0.039 Uiso 1 1 calc R U
C9B C 0.34610(17) 0.43221(9) 0.20274(7) 0.0328(4) Uani 1 1 d . .
C10B C 0.3543(2) 0.50214(10) 0.18029(8) 0.0427(5) Uani 1 1 d . .
C11B C 0.4096(3) 0.55843(11) 0.20969(8) 0.0593(7) Uani 1 1 d . .
H11B H 0.4158 0.6057 0.1945 0.071 Uiso 1 1 calc R U
C12B C 0.4550(2) 0.54649(11) 0.26019(9) 0.0536(6) Uani 1 1 d . .
H12B H 0.4931 0.5855 0.2795 0.064 Uiso 1 1 calc R U
C13B C 0.4464(2) 0.47859(11) 0.28366(9) 0.0500(5) Uani 1 1 d . .
H13B H 0.4772 0.4707 0.3190 0.060 Uiso 1 1 calc R U
C14B C 0.3921(2) 0.42252(10) 0.25481(8) 0.0440(5) Uani 1 1 d . .
H14B H 0.3857 0.3757 0.2708 0.053 Uiso 1 1 calc R U
C15B C 0.51130(16) 0.27169(9) 0.15922(7) 0.0337(4) Uani 1 1 d . .
H15B H 0.4876 0.3130 0.1351 0.040 Uiso 1 1 calc R U
C16B C 0.54639(17) 0.20615(10) 0.12507(8) 0.0386(4) Uani 1 1 d . .
H16C H 0.6254 0.2174 0.1044 0.046 Uiso 1 1 calc R U
H16D H 0.5657 0.1643 0.1487 0.046 Uiso 1 1 calc R U
C17B C 0.62067(18) 0.29718(10) 0.19709(8) 0.0409(4) Uani 1 1 d . .
H17B H 0.5851 0.3386 0.2184 0.049 Uiso 1 1 calc R U
C18B C 0.6620(2) 0.23982(12) 0.23654(9) 0.0504(5) Uani 1 1 d . .
H18D H 0.7253 0.2606 0.2613 0.076 Uiso 1 1 calc R U
H18E H 0.7008 0.1988 0.2173 0.076 Uiso 1 1 calc R U
H18F H 0.5866 0.2228 0.2566 0.076 Uiso 1 1 calc R U
C19B C 0.7340(3) 0.3268(2) 0.16620(12) 0.0913(12) Uani 1 1 d . .
H19D H 0.7935 0.3511 0.1908 0.137 Uiso 1 1 calc R U
H19E H 0.7034 0.3617 0.1395 0.137 Uiso 1 1 calc R U
H19F H 0.7788 0.2866 0.1482 0.137 Uiso 1 1 calc R U
C20B C 0.19868(18) 0.32301(9) 0.09150(7) 0.0357(4) Uani 1 1 d . .
H20B H 0.2243 0.2753 0.1076 0.043 Uiso 1 1 calc R U
C21B C 0.2627(2) 0.33053(11) 0.03657(8) 0.0441(4) Uani 1 1 d . .
H21C H 0.2231 0.2959 0.0110 0.053 Uiso 1 1 calc R U
H21D H 0.2503 0.3805 0.0227 0.053 Uiso 1 1 calc R U
C22B C 0.0515(2) 0.32743(12) 0.08957(10) 0.0495(5) Uani 1 1 d . .
H22B H 0.0200 0.3337 0.1271 0.059 Uiso 1 1 calc R U
C23B C 0.0032(3) 0.39213(18) 0.05714(16) 0.0877(10) Uani 1 1 d . .
H23D H -0.0913 0.3936 0.0583 0.132 Uiso 1 1 calc R U
H23E H 0.0318 0.3872 0.0200 0.132 Uiso 1 1 calc R U
H23F H 0.0380 0.4373 0.0723 0.132 Uiso 1 1 calc R U
C24B C -0.0044(3) 0.25682(17) 0.06838(13) 0.0766(8) Uani 1 1 d . .
H24D H -0.0987 0.2602 0.0676 0.115 Uiso 1 1 calc R U
H24E H 0.0215 0.2165 0.0917 0.115 Uiso 1 1 calc R U
H24F H 0.0280 0.2481 0.0321 0.115 Uiso 1 1 calc R U
H1OA H 1.146(3) 0.4852(16) 0.5140(11) 0.070(8) Uiso 1 1 d . .
H2OA H 0.742(3) 0.4009(15) 0.3518(10) 0.059(7) Uiso 1 1 d . .
H3OA H 0.859(3) 0.5978(19) 0.4789(13) 0.088(10) Uiso 1 1 d . .
H4OA H 0.691(3) 0.6149(15) 0.4134(10) 0.060(7) Uiso 1 1 d . .
H1OB H 0.361(3) 0.1819(14) 0.2316(10) 0.062(7) Uiso 1 1 d . .
H2OB H 0.280(4) 0.477(2) 0.1178(13) 0.096(11) Uiso 1 1 d . .
H3OB H 0.427(3) 0.2229(17) 0.0703(11) 0.068(8) Uiso 1 1 d . .
H4OB H 0.451(3) 0.3438(16) 0.0258(11) 0.067(8) Uiso 1 1 d . .

loop_
_atom_site_aniso_label
_atom_site_aniso_U_11
_atom_site_aniso_U_22
_atom_site_aniso_U_33
_atom_site_aniso_U_23
_atom_site_aniso_U_13
_atom_site_aniso_U_12
O1A 0.0340(8) 0.0600(9) 0.0532(8) -0.0129(7) -0.0043(6) -0.0022(6)
O2A 0.0298(6) 0.0366(7) 0.0445(7) 0.0008(5) -0.0007(5) 0.0001(5)
O3A 0.0482(8) 0.0421(7) 0.0607(9) -0.0050(7) -0.0074(7) 0.0011(6)
O4A 0.0454(8) 0.0432(7) 0.0475(8) 0.0036(6) -0.0012(6) 0.0125(6)
N1A 0.0297(7) 0.0369(8) 0.0342(8) 0.0003(6) 0.0007(6) 0.0033(6)
N2A 0.0345(7) 0.0262(7) 0.0350(7) 0.0027(6) 0.0012(6) 0.0021(6)
C1A 0.0316(8) 0.0257(8) 0.0326(9) 0.0036(7) 0.0014(7) 0.0020(6)
C2A 0.0298(8) 0.0276(8) 0.0317(8) -0.0002(7) 0.0041(7) 0.0033(7)
C3A 0.0330(9) 0.0345(9) 0.0328(9) 0.0061(7) 0.0013(7) 0.0066(7)
C4A 0.0319(9) 0.0445(10) 0.0369(9) 0.0064(8) -0.0006(7) 0.0055(8)
C5A 0.0302(9) 0.0687(14) 0.0483(11) 0.0136(10) -0.0008(8) 0.0026(9)
C6A 0.0360(10) 0.0842(16) 0.0472(11) 0.0173(11) 0.0129(9) 0.0185(11)
C7A 0.0493(12) 0.0704(14) 0.0402(10) 0.0012(10) 0.0121(9) 0.0203(11)
C8A 0.0432(11) 0.0504(11) 0.0351(10) -0.0005(8) 0.0034(8) 0.0093(9)
C9A 0.0331(8) 0.0254(8) 0.0355(9) -0.0002(7) 0.0059(7) 0.0018(7)
C10A 0.0305(8) 0.0315(8) 0.0376(9) -0.0022(7) 0.0090(7) 0.0032(7)
C11A 0.0403(10) 0.0369(9) 0.0524(11) -0.0055(8) 0.0060(9) -0.0067(8)
C12A 0.0558(13) 0.0323(9) 0.0653(13) 0.0014(9) 0.0097(10) -0.0087(9)
C13A 0.0612(13) 0.0308(10) 0.0628(13) 0.0127(9) 0.0023(11) 0.0017(9)
C14A 0.0440(10) 0.0335(9) 0.0460(10) 0.0066(8) -0.0015(9) 0.0019(8)
C15A 0.0294(9) 0.0440(10) 0.0343(9) -0.0005(8) 0.0021(7) 0.0045(7)
C16A 0.0356(9) 0.0504(11) 0.0446(10) -0.0083(9) 0.0038(8) 0.0079(8)
C17A 0.0378(10) 0.0558(12) 0.0401(10) 0.0045(9) 0.0061(8) 0.0012(9)
C18A 0.0450(12) 0.0937(18) 0.0472(12) 0.0233(12) 0.0045(10) 0.0072(12)
C19A 0.0366(12) 0.116(2) 0.0740(17) 0.0403(17) -0.0007(11) -0.0097(13)
C20A 0.0404(10) 0.0273(8) 0.0440(10) 0.0058(7) -0.0014(8) -0.0011(7)
C21A 0.0456(10) 0.0294(9) 0.0450(10) 0.0062(7) -0.0017(8) 0.0030(8)
C22A 0.0535(12) 0.0369(10) 0.0628(13) 0.0145(10) 0.0169(11) 0.0058(9)
C23A 0.0952(19) 0.0410(11) 0.0470(12) 0.0103(9) 0.0168(12) 0.0170(12)
C24A 0.0655(16) 0.0625(15) 0.097(2) 0.0207(14) 0.0250(15) -0.0125(13)
O1B 0.0359(6) 0.0286(6) 0.0471(7) 0.0094(5) 0.0079(6) 0.0072(5)
O2B 0.1204(15) 0.0267(7) 0.0390(8) 0.0046(6) 0.0024(9) -0.0067(8)
O3B 0.0447(7) 0.0395(7) 0.0418(7) 0.0016(6) 0.0043(6) -0.0013(6)
O4B 0.0486(8) 0.0542(8) 0.0517(8) 0.0180(7) 0.0115(7) 0.0060(7)
N1B 0.0264(7) 0.0255(6) 0.0343(7) 0.0017(5) -0.0001(6) -0.0009(6)
N2B 0.0331(7) 0.0280(7) 0.0375(8) 0.0029(6) 0.0007(6) 0.0012(6)
C1B 0.0281(8) 0.0232(8) 0.0303(8) -0.0012(6) -0.0031(6) -0.0019(6)
C2B 0.0280(8) 0.0246(8) 0.0384(9) 0.0026(7) 0.0042(7) 0.0009(7)
C3B 0.0278(8) 0.0236(7) 0.0285(8) -0.0028(6) -0.0014(6) -0.0018(6)
C4B 0.0304(8) 0.0232(7) 0.0306(8) -0.0025(6) -0.0017(6) -0.0002(6)
C5B 0.0385(9) 0.0284(8) 0.0296(8) -0.0005(7) 0.0026(7) -0.0033(7)
C6B 0.0337(9) 0.0394(9) 0.0329(9) -0.0058(7) 0.0064(7) -0.0037(7)
C7B 0.0319(9) 0.0340(9) 0.0414(10) -0.0057(7) 0.0039(7) 0.0052(7)
C8B 0.0353(9) 0.0263(8) 0.0356(9) -0.0015(7) 0.0000(7) 0.0038(7)
C9B 0.0349(9) 0.0238(8) 0.0395(9) -0.0006(7) 0.0070(7) -0.0020(7)
C10B 0.0653(13) 0.0262(8) 0.0367(10) -0.0001(7) 0.0163(9) -0.0026(8)
C11B 0.109(2) 0.0251(9) 0.0442(11) -0.0040(8) 0.0253(12) -0.0198(11)
C12B 0.0762(15) 0.0367(10) 0.0478(12) -0.0145(9) 0.0213(11) -0.0247(10)
C13B 0.0630(14) 0.0396(10) 0.0475(11) -0.0068(9) -0.0034(10) -0.0100(10)
C14B 0.0566(12) 0.0273(9) 0.0482(11) 0.0021(8) -0.0075(10) -0.0067(8)
C15B 0.0260(8) 0.0319(8) 0.0431(10) 0.0100(7) 0.0008(7) -0.0013(7)
C16B 0.0301(8) 0.0418(9) 0.0441(10) 0.0064(8) 0.0067(7) 0.0017(8)
C17B 0.0313(9) 0.0389(10) 0.0524(11) 0.0096(8) -0.0050(8) -0.0076(8)
C18B 0.0515(12) 0.0480(11) 0.0516(12) 0.0102(9) -0.0154(9) -0.0057(9)
C19B 0.0527(15) 0.141(3) 0.0801(18) 0.0577(19) -0.0212(13) -0.0518(17)
C20B 0.0382(9) 0.0306(8) 0.0383(9) 0.0029(7) -0.0051(8) 0.0006(7)
C21B 0.0519(11) 0.0439(10) 0.0364(9) 0.0054(8) -0.0040(8) 0.0017(9)
C22B 0.0378(10) 0.0535(12) 0.0572(12) -0.0016(10) -0.0078(9) -0.0002(9)
C23B 0.0477(14) 0.085(2) 0.130(3) 0.026(2) -0.0136(16) 0.0215(14)
C24B 0.0527(14) 0.0847(19) 0.092(2) -0.0284(16) -0.0157(14) -0.0132(14)

loop_
_atom_type_symbol
_atom_type_description
_atom_type_scat_dispersion_real
_atom_type_scat_dispersion_imag
_atom_type_scat_source
C C 0.0181 0.0091 'International Tables Vol C Tables 4.2.6.8 and 6.1.1.4'
H H 0.0000 0.0000 'International Tables Vol C Tables 4.2.6.8 and 6.1.1.4'
N N 0.0311 0.0180 'International Tables Vol C Tables 4.2.6.8 and 6.1.1.4'
O O 0.0492 0.0322 'International Tables Vol C Tables 4.2.6.8 and 6.1.1.4'

loop_
_geom_angle_atom_site_label_1
_geom_angle_atom_site_label_2
_geom_angle_atom_site_label_3
_geom_angle
C4A O1A H1OA 106.6(19)
C10A O2A H2OA 104.7(16)
C16A O3A H3OA 111(2)
C21A O4A H4OA 108.0(17)
C1A N1A C15A 121.97(15)
C2A N2A C20A 122.74(15)
N1A C1A C3A 119.02(16)
N1A C1A C2A 122.68(15)
C3A C1A C2A 118.27(14)
N2A C2A C9A 119.24(16)
N2A C2A C1A 122.71(15)
C9A C2A C1A 118.04(14)
C8A C3A C4A 118.63(17)
C8A C3A C1A 120.85(17)
C4A C3A C1A 120.52(16)
O1A C4A C5A 118.26(18)
O1A C4A C3A 122.11(16)
C5A C4A C3A 119.63(18)
C6A C5A C4A 120.2(2)
C6A C5A H5AA 119.9
C4A C5A H5AA 119.9
C5A C6A C7A 120.97(19)
C5A C6A H6AA 119.5
C7A C6A H6AA 119.5
C8A C7A C6A 119.2(2)
C8A C7A H7AA 120.4
C6A C7A H7AA 120.4
C7A C8A C3A 121.1(2)
C7A C8A H8AA 119.4
C3A C8A H8AA 119.4
C14A C9A C10A 118.14(16)
C14A C9A C2A 120.86(16)
C10A C9A C2A 120.99(15)
O2A C10A C11A 118.34(17)
O2A C10A C9A 121.77(15)
C11A C10A C9A 119.88(17)
C12A C11A C10A 120.37(19)
C12A C11A H11A 119.8
C10A C11A H11A 119.8
C11A C12A C13A 120.65(19)
C11A C12A H12A 119.7
C13A C12A H12A 119.7
C12A C13A C14A 119.96(19)
C12A C13A H13A 120.0
C14A C13A H13A 120.0
C13A C14A C9A 120.96(19)
C13A C14A H14A 119.5
C9A C14A H14A 119.5
N1A C15A C16A 106.36(15)
N1A C15A C17A 110.10(15)
C16A C15A C17A 113.60(16)
N1A C15A H15A 108.9
C16A C15A H15A 108.9
C17A C15A H15A 108.9
O3A C16A C15A 112.26(16)
O3A C16A H16A 109.2
C15A C16A H16A 109.2
O3A C16A H16B 109.2
C15A C16A H16B 109.2
H16A C16A H16B 107.9
C18A C17A C19A 110.98(19)
C18A C17A C15A 113.89(19)
C19A C17A C15A 111.21(19)
C18A C17A H17A 106.8
C19A C17A H17A 106.8
C15A C17A H17A 106.8
C17A C18A H18A 109.5
C17A C18A H18B 109.5
H18A C18A H18B 109.5
C17A C18A H18C 109.5
H18A C18A H18C 109.5
H18B C18A H18C 109.5
C17A C19A H19A 109.5
C17A C19A H19B 109.5
H19A C19A H19B 109.5
C17A C19A H19C 109.5
H19A C19A H19C 109.5
H19B C19A H19C 109.5
N2A C20A C21A 108.29(15)
N2A C20A C22A 108.19(15)
C21A C20A C22A 112.99(16)
N2A C20A H20A 109.1
C21A C20A H20A 109.1
C22A C20A H20A 109.1
O4A C21A C20A 108.96(15)
O4A C21A H21A 109.9
C20A C21A H21A 109.9
O4A C21A H21B 109.9
C20A C21A H21B 109.9
H21A C21A H21B 108.3
C24A C22A C23A 110.8(2)
C24A C22A C20A 111.5(2)
C23A C22A C20A 113.19(19)
C24A C22A H22A 107.0
C23A C22A H22A 107.0
C20A C22A H22A 107.0
C22A C23A H23A 109.5
C22A C23A H23B 109.5
H23A C23A H23B 109.5
C22A C23A H23C 109.5
H23A C23A H23C 109.5
H23B C23A H23C 109.5
C22A C24A H24A 109.5
C22A C24A H24B 109.5
H24A C24A H24B 109.5
C22A C24A H24C 109.5
H24A C24A H24C 109.5
H24B C24A H24C 109.5
C4B O1B H1OB 107.9(16)
C10B O2B H2OB 107(2)
C16B O3B H3OB 109(2)
C21B O4B H4OB 117.8(19)
C1B N1B C15B 122.48(14)
C2B N2B C20B 122.36(14)
N1B C1B C3B 119.13(14)
N1B C1B C2B 123.21(15)
C3B C1B C2B 117.60(14)
N2B C2B C9B 119.63(15)
N2B C2B C1B 123.58(15)
C9B C2B C1B 116.78(14)
C8B C3B C4B 117.81(15)
C8B C3B C1B 121.31(14)
C4B C3B C1B 120.83(14)
O1B C4B C5B 118.29(14)
O1B C4B C3B 121.54(15)
C5B C4B C3B 120.16(15)
C6B C5B C4B 120.43(16)
C6B C5B H5BA 119.8
C4B C5B H5BA 119.8
C5B C6B C7B 120.50(16)
C5B C6B H6BA 119.7
C7B C6B H6BA 119.7
C8B C7B C6B 119.60(16)
C8B C7B H7BA 120.2
C6B C7B H7BA 120.2
C7B C8B C3B 121.49(16)
C7B C8B H8BA 119.3
C3B C8B H8BA 119.3
C14B C9B C10B 117.93(17)
C14B C9B C2B 121.19(15)
C10B C9B C2B 120.84(17)
O2B C10B C11B 118.09(17)
O2B C10B C9B 122.39(18)
C11B C10B C9B 119.50(19)
C12B C11B C10B 120.75(18)
C12B C11B H11B 119.6
C10B C11B H11B 119.6
C11B C12B C13B 121.05(19)
C11B C12B H12B 119.5
C13B C12B H12B 119.5
C14B C13B C12B 118.6(2)
C14B C13B H13B 120.7
C12B C13B H13B 120.7
C13B C14B C9B 122.16(18)
C13B C14B H14B 118.9
C9B C14B H14B 118.9
N1B C15B C16B 107.85(14)
N1B C15B C17B 108.90(15)
C16B C15B C17B 114.06(15)
N1B C15B H15B 108.6
C16B C15B H15B 108.6
C17B C15B H15B 108.6
O3B C16B C15B 112.69(15)
O3B C16B H16C 109.1
C15B C16B H16C 109.1
O3B C16B H16D 109.1
C15B C16B H16D 109.1
H16C C16B H16D 107.8
C18B C17B C19B 111.51(19)
C18B C17B C15B 113.43(15)
C19B C17B C15B 111.44(18)
C18B C17B H17B 106.7
C19B C17B H17B 106.7
C15B C17B H17B 106.7
C17B C18B H18D 109.5
C17B C18B H18E 109.5
H18D C18B H18E 109.5
C17B C18B H18F 109.5
H18D C18B H18F 109.5
H18E C18B H18F 109.5
C17B C19B H19D 109.5
C17B C19B H19E 109.5
H19D C19B H19E 109.5
C17B C19B H19F 109.5
H19D C19B H19F 109.5
H19E C19B H19F 109.5
N2B C20B C22B 109.39(16)
N2B C20B C21B 107.03(15)
C22B C20B C21B 113.51(17)
N2B C20B H20B 108.9
C22B C20B H20B 108.9
C21B C20B H20B 108.9
O4B C21B C20B 108.39(15)
O4B C21B H21C 110.0
C20B C21B H21C 110.0
O4B C21B H21D 110.0
C20B C21B H21D 110.0
H21C C21B H21D 108.4
C24B C22B C23B 110.8(2)
C24B C22B C20B 110.30(19)
C23B C22B C20B 112.7(2)
C24B C22B H22B 107.6
C23B C22B H22B 107.6
C20B C22B H22B 107.6
C22B C23B H23D 109.5
C22B C23B H23E 109.5
H23D C23B H23E 109.5
C22B C23B H23F 109.5
H23D C23B H23F 109.5
H23E C23B H23F 109.5
C22B C24B H24D 109.5
C22B C24B H24E 109.5
H24D C24B H24E 109.5
C22B C24B H24F 109.5
H24D C24B H24F 109.5
H24E C24B H24F 109.5

loop_
_geom_bond_atom_site_label_1
_geom_bond_atom_site_label_2
_geom_bond_distance
O1A C4A 1.353(2)
O1A H1OA 0.88(3)
O2A C10A 1.351(2)
O2A H2OA 0.92(3)
O3A C16A 1.428(3)
O3A H3OA 0.90(3)
O4A C21A 1.426(2)
O4A H4OA 0.87(3)
N1A C1A 1.283(2)
N1A C15A 1.461(2)
N2A C2A 1.287(2)
N2A C20A 1.466(2)
C1A C3A 1.468(2)
C1A C2A 1.521(2)
C2A C9A 1.468(2)
C3A C8A 1.400(3)
C3A C4A 1.403(3)
C4A C5A 1.395(3)
C5A C6A 1.375(3)
C5A H5AA 0.9500
C6A C7A 1.382(4)
C6A H6AA 0.9500
C7A C8A 1.382(3)
C7A H7AA 0.9500
C8A H8AA 0.9500
C9A C14A 1.405(3)
C9A C10A 1.409(3)
C10A C11A 1.394(3)
C11A C12A 1.372(3)
C11A H11A 0.9500
C12A C13A 1.378(3)
C12A H12A 0.9500
C13A C14A 1.379(3)
C13A H13A 0.9500
C14A H14A 0.9500
C15A C16A 1.521(3)
C15A C17A 1.549(3)
C15A H15A 1.0000
C16A H16A 0.9900
C16A H16B 0.9900
C17A C18A 1.514(3)
C17A C19A 1.524(3)
C17A H17A 1.0000
C18A H18A 0.9800
C18A H18B 0.9800
C18A H18C 0.9800
C19A H19A 0.9800
C19A H19B 0.9800
C19A H19C 0.9800
C20A C21A 1.520(3)
C20A C22A 1.543(3)
C20A H20A 1.0000
C21A H21A 0.9900
C21A H21B 0.9900
C22A C24A 1.521(3)
C22A C23A 1.529(4)
C22A H22A 1.0000
C23A H23A 0.9800
C23A H23B 0.9800
C23A H23C 0.9800
C24A H24A 0.9800
C24A H24B 0.9800
C24A H24C 0.9800
O1B C4B 1.345(2)
O1B H1OB 0.95(3)
O2B C10B 1.344(3)
O2B H2OB 0.86(4)
O3B C16B 1.419(2)
O3B H3OB 0.85(3)
O4B C21B 1.424(3)
O4B H4OB 0.87(3)
N1B C1B 1.283(2)
N1B C15B 1.463(2)
N2B C2B 1.281(2)
N2B C20B 1.462(2)
C1B C3B 1.469(2)
C1B C2B 1.527(2)
C2B C9B 1.470(2)
C3B C8B 1.403(2)
C3B C4B 1.414(2)
C4B C5B 1.393(2)
C5B C6B 1.373(3)
C5B H5BA 0.9500
C6B C7B 1.391(3)
C6B H6BA 0.9500
C7B C8B 1.378(3)
C7B H7BA 0.9500
C8B H8BA 0.9500
C9B C14B 1.398(3)
C9B C10B 1.404(2)
C10B C11B 1.392(3)
C11B C12B 1.366(3)
C11B H11B 0.9500
C12B C13B 1.381(3)
C12B H12B 0.9500
C13B C14B 1.377(3)
C13B H13B 0.9500
C14B H14B 0.9500
C15B C16B 1.520(3)
C15B C17B 1.550(3)
C15B H15B 1.0000
C16B H16C 0.9900
C16B H16D 0.9900
C17B C18B 1.505(3)
C17B C19B 1.507(3)
C17B H17B 1.0000
C18B H18D 0.9800
C18B H18E 0.9800
C18B H18F 0.9800
C19B H19D 0.9800
C19B H19E 0.9800
C19B H19F 0.9800
C20B C22B 1.528(3)
C20B C21B 1.532(3)
C20B H20B 1.0000
C21B H21C 0.9900
C21B H21D 0.9900
C22B C24B 1.516(3)
C22B C23B 1.523(4)
C22B H22B 1.0000
C23B H23D 0.9800
C23B H23E 0.9800
C23B H23F 0.9800
C24B H24D 0.9800
C24B H24E 0.9800
C24B H24F 0.9800

loop_
_geom_hbond_atom_site_label_D
_geom_hbond_atom_site_label_H
_geom_hbond_atom_site_label_A
_geom_hbond_distance_DH
_geom_hbond_distance_HA
_geom_hbond_distance_DA
_geom_hbond_angle_DHA
_geom_hbond_site_symmetry_A
O1A H1OA N1A 0.88(3) 1.78(3) 2.579(2) 149(3) .
O2A H2OA N2A 0.92(3) 1.70(3) 2.555(2) 153(2) .
O3A H3OA O4A 0.90(3) 1.88(4) 2.779(2) 172(3) .
O4A H4OA O3B 0.87(3) 1.93(3) 2.798(2) 173(3) 3_655
O1B H1OB N1B 0.95(3) 1.69(3) 2.5438(18) 148(2) .
O2B H2OB N2B 0.86(4) 1.79(4) 2.570(2) 149(3) .
O3B H3OB O4B 0.85(3) 1.86(3) 2.696(2) 167(3) .
O4B H4OB O3A 0.87(3) 1.88(3) 2.724(2) 164(3) 4_664

loop_
_geom_torsion_atom_site_label_1
_geom_torsion_atom_site_label_2
_geom_torsion_atom_site_label_3
_geom_torsion_atom_site_label_4
_geom_torsion
C15A N1A C1A C3A 178.29(15)
C15A N1A C1A C2A 0.5(3)
C20A N2A C2A C9A -177.39(15)
C20A N2A C2A C1A 3.9(2)
N1A C1A C2A N2A 88.8(2)
C3A C1A C2A N2A -89.1(2)
N1A C1A C2A C9A -90.0(2)
C3A C1A C2A C9A 92.14(19)
N1A C1A C3A C8A 161.51(17)
C2A C1A C3A C8A -20.6(2)
N1A C1A C3A C4A -18.5(2)
C2A C1A C3A C4A 159.39(16)
C8A C3A C4A O1A -176.07(17)
C1A C3A C4A O1A 4.0(3)
C8A C3A C4A C5A 3.9(3)
C1A C3A C4A C5A -176.01(18)
O1A C4A C5A C6A 174.89(19)
C3A C4A C5A C6A -5.1(3)
C4A C5A C6A C7A 1.8(3)
C5A C6A C7A C8A 2.6(3)
C6A C7A C8A C3A -3.7(3)
C4A C3A C8A C7A 0.5(3)
C1A C3A C8A C7A -179.59(19)
N2A C2A C9A C14A 174.03(17)
C1A C2A C9A C14A -7.1(2)
N2A C2A C9A C10A -5.2(2)
C1A C2A C9A C10A 173.64(15)
C14A C9A C10A O2A -177.36(16)
C2A C9A C10A O2A 1.9(2)
C14A C9A C10A C11A 2.1(2)
C2A C9A C10A C11A -178.69(16)
O2A C10A C11A C12A 177.65(18)
C9A C10A C11A C12A -1.8(3)
C10A C11A C12A C13A 0.3(3)
C11A C12A C13A C14A 0.9(3)
C12A C13A C14A C9A -0.6(3)
C10A C9A C14A C13A -0.9(3)
C2A C9A C14A C13A 179.87(18)
C1A N1A C15A C16A -138.68(17)
C1A N1A C15A C17A 97.8(2)
N1A C15A C16A O3A 61.93(19)
C17A C15A C16A O3A -176.80(16)
N1A C15A C17A C18A 67.5(2)
C16A C15A C17A C18A -51.7(2)
N1A C15A C17A C19A -166.3(2)
C16A C15A C17A C19A 74.6(3)
C2A N2A C20A C21A -135.40(17)
C2A N2A C20A C22A 101.8(2)
N2A C20A C21A O4A 73.04(19)
C22A C20A C21A O4A -167.14(16)
N2A C20A C22A C24A -167.17(19)
C21A C20A C22A C24A 72.9(3)
N2A C20A C22A C23A 67.1(2)
C21A C20A C22A C23A -52.8(2)
C15B N1B C1B C3B -175.79(14)
C15B N1B C1B C2B 1.3(2)
C20B N2B C2B C9B 178.63(16)
C20B N2B C2B C1B -0.2(3)
N1B C1B C2B N2B 87.8(2)
C3B C1B C2B N2B -95.1(2)
N1B C1B C2B C9B -91.09(19)
C3B C1B C2B C9B 86.05(18)
N1B C1B C3B C8B 178.64(15)
C2B C1B C3B C8B 1.4(2)
N1B C1B C3B C4B 1.3(2)
C2B C1B C3B C4B -175.94(14)
C8B C3B C4B O1B -179.03(15)
C1B C3B C4B O1B -1.6(2)
C8B C3B C4B C5B 0.9(2)
C1B C3B C4B C5B 178.34(15)
O1B C4B C5B C6B 179.72(16)
C3B C4B C5B C6B -0.2(2)
C4B C5B C6B C7B -0.6(3)
C5B C6B C7B C8B 0.7(3)
C6B C7B C8B C3B 0.0(3)
C4B C3B C8B C7B -0.8(2)
C1B C3B C8B C7B -178.21(16)
N2B C2B C9B C14B 177.20(18)
C1B C2B C9B C14B -3.9(2)
N2B C2B C9B C10B -4.9(3)
C1B C2B C9B C10B 174.02(17)
C14B C9B C10B O2B -179.8(2)
C2B C9B C10B O2B 2.2(3)
C14B C9B C10B C11B 1.3(3)
C2B C9B C10B C11B -176.64(19)
O2B C10B C11B C12B -179.4(2)
C9B C10B C11B C12B -0.5(4)
C10B C11B C12B C13B -0.6(4)
C11B C12B C13B C14B 0.7(4)
C12B C13B C14B C9B 0.2(4)
C10B C9B C14B C13B -1.2(3)
C2B C9B C14B C13B 176.8(2)
C1B N1B C15B C16B -136.37(16)
C1B N1B C15B C17B 99.37(18)
N1B C15B C16B O3B 61.61(18)
C17B C15B C16B O3B -177.30(14)
N1B C15B C17B C18B 60.2(2)
C16B C15B C17B C18B -60.3(2)
N1B C15B C17B C19B -172.9(2)
C16B C15B C17B C19B 66.5(3)
C2B N2B C20B C22B 106.96(19)
C2B N2B C20B C21B -129.67(17)
N2B C20B C21B O4B 67.33(19)
C22B C20B C21B O4B -171.88(17)
N2B C20B C22B C24B -164.66(19)
C21B C20B C22B C24B 75.9(2)
N2B C20B C22B C23B 70.9(3)
C21B C20B C22B C23B -48.6(3)
